data_4035656
loop_
_publ_author_name
'Huang, Wen-Yu'
'Nishikawa, Toshio'
'Nakazaki, Atsuo'

_publ_section_title
;
 Toward a Synthesis of Fawcettimine-Type Lycopodium Alkaloids:
 Stereocontrolled Synthesis of a Functionalized Azaspirocycle Precursor.
;
_journal_issue 18
_journal_name_full 'The Journal of organic chemistry'
_journal_page_first 11108
_journal_page_last 11117
_journal_paper_doi 10.1021/acs.joc.8b01719
_journal_volume 83
_journal_year 2018
_chemical_formula_sum 'C41 H66 N2 O7 S Si2'
_chemical_formula_weight 787.19
_space_group_crystal_system orthorhombic
_space_group_IT_number 61
_space_group_name_Hall '-P 2ac 2ab'
_space_group_name_H-M_alt 'P b c a'
_atom_sites_solution_hydrogens geom
_audit_creation_method SHELXL-2017/1
_cell_angle_alpha 90
_cell_angle_beta 90
_cell_angle_gamma 90
_cell_formula_units_Z 8
_cell_length_a 14.8638(3)
_cell_length_b 15.2757(3)
_cell_length_c 38.7031(7)
_cell_measurement_reflns_used 52618
_cell_measurement_temperature 123(2)
_cell_measurement_theta_max 68.19
_cell_measurement_theta_min 3.11
_cell_volume 8787.7(3)
_computing_structure_refinement 'SHELXL-2017/1 (Sheldrick, 2017)'
_diffrn_ambient_temperature 123(2)
_diffrn_detector_area_resol_mean 10.000
_diffrn_measured_fraction_theta_full 1.000
_diffrn_measured_fraction_theta_max 0.999
_diffrn_measurement_device_type 'Rigaku R-AXIS RAPID'
_diffrn_measurement_method \w
_diffrn_radiation_type CuK\a
_diffrn_radiation_wavelength 1.54187
_diffrn_reflns_av_R_equivalents 0.0952
_diffrn_reflns_av_unetI/netI 0.0585
_diffrn_reflns_Laue_measured_fraction_full 1.000
_diffrn_reflns_Laue_measured_fraction_max 0.999
_diffrn_reflns_limit_h_max 17
_diffrn_reflns_limit_h_min -17
_diffrn_reflns_limit_k_max 18
_diffrn_reflns_limit_k_min -18
_diffrn_reflns_limit_l_max 46
_diffrn_reflns_limit_l_min -46
_diffrn_reflns_number 94154
_diffrn_reflns_point_group_measured_fraction_full 1.000
_diffrn_reflns_point_group_measured_fraction_max 0.999
_diffrn_reflns_theta_full 68.22
_diffrn_reflns_theta_max 68.21
_diffrn_reflns_theta_min 3.750
_exptl_absorpt_coefficient_mu 1.558
_exptl_absorpt_correction_T_max 0.698
_exptl_absorpt_correction_T_min 0.605
_exptl_absorpt_correction_type multi-scan
_exptl_absorpt_process_details 'ABSCOR (Rigaku, 1995)'
_exptl_crystal_colour colorless
_exptl_crystal_density_diffrn 1.190
_exptl_crystal_description block
_exptl_crystal_F_000 3408
_exptl_crystal_size_max 0.214
_exptl_crystal_size_mid 0.094
_exptl_crystal_size_min 0.077
_refine_diff_density_max 0.424
_refine_diff_density_min -0.422
_refine_diff_density_rms 0.057
_refine_ls_extinction_method none
_refine_ls_goodness_of_fit_ref 1.055
_refine_ls_hydrogen_treatment constr
_refine_ls_matrix_type full
_refine_ls_number_parameters 542
_refine_ls_number_reflns 8038
_refine_ls_number_restraints 0
_refine_ls_restrained_S_all 1.055
_refine_ls_R_factor_all 0.0803
_refine_ls_R_factor_gt 0.0638
_refine_ls_shift/su_max 0.001
_refine_ls_shift/su_mean 0.000
_refine_ls_structure_factor_coef Fsqd
_refine_ls_weighting_details 'w=1/[\s^2^(Fo^2^)+(0.1000P)^2^] where P=(Fo^2^+2Fc^2^)/3'
_refine_ls_weighting_scheme calc
_refine_ls_wR_factor_gt 0.1700
_refine_ls_wR_factor_ref 0.1806
_reflns_Friedel_coverage 0.000
_reflns_number_gt 5714
_reflns_number_total 8038
_reflns_threshold_expression 'I > 2\s(I)'
_cod_data_source_file jo8b01719_si_002.cif
_cod_data_source_block NKtes
_cod_database_code 4035656
_shelx_shelxl_version_number 2017/1
_shelx_space_group_comment
;
The symmetry employed for this shelxl refinement is uniquely defined
by the following loop, which should always be used as a source of
symmetry information in preference to the above space-group names.
They are only intended as comments.
;
_shelx_estimated_absorpt_t_min 0.736
_shelx_estimated_absorpt_t_max 0.886
_exptl_absorpt_special_details 0.605

loop_
_space_group_symop_operation_xyz
'x, y, z'
'-x+1/2, -y, z+1/2'
'x+1/2, -y+1/2, -z'
'-x, y+1/2, -z+1/2'
'-x, -y, -z'
'x-1/2, y, -z-1/2'
'-x-1/2, y-1/2, z'
'x, -y-1/2, z-1/2'

loop_
_atom_site_label
_atom_site_type_symbol
_atom_site_fract_x
_atom_site_fract_y
_atom_site_fract_z
_atom_site_U_iso_or_equiv
_atom_site_adp_type
_atom_site_occupancy
_atom_site_site_symmetry_order
_atom_site_calc_flag
_atom_site_refinement_flags_posn
_atom_site_refinement_flags_adp
_atom_site_refinement_flags_occupancy
_atom_site_disorder_assembly
_atom_site_disorder_group
S2 S 0.66855(5) 0.72903(5) 0.98284(2) 0.0404(2) Uani 1 1 d . . . . .
Si1 Si 0.48635(6) 0.41989(6) 0.86761(2) 0.0419(2) Uani 1 1 d . . . . .
Si2 Si 0.68108(15) 0.6476(2) 0.78111(5) 0.0372(5) Uani 0.551(5) 1 d . . P A 1
O1 O 0.48966(12) 0.52652(12) 0.86206(5) 0.0373(4) Uani 1 1 d . . . . .
O2 O 0.20073(13) 0.63098(13) 0.89776(5) 0.0444(5) Uani 1 1 d . . . . .
O3 O 0.62491(12) 0.64676(13) 0.81763(4) 0.0404(5) Uani 1 1 d . . . . .
O4 O 0.67527(15) 0.82250(14) 0.97946(5) 0.0541(6) Uani 1 1 d . . . . .
O5 O 0.59025(13) 0.69108(15) 0.99818(5) 0.0512(6) Uani 1 1 d . . . . .
O6 O 0.88073(17) 0.81280(17) 0.96239(6) 0.0662(7) Uani 1 1 d . . . . .
N2 N 0.68015(15) 0.68511(17) 0.94508(6) 0.0398(6) Uani 1 1 d . . . . .
C2 C 0.42767(18) 0.72220(19) 0.87259(7) 0.0364(6) Uani 1 1 d . . . . .
H1 H 0.430661 0.742875 0.897080 0.044 Uiso 1 1 calc R U . . .
C3 C 0.52373(17) 0.68445(18) 0.86458(6) 0.0328(6) Uani 1 1 d . . . . .
C46 C 0.84309(19) 0.73399(19) 1.01111(7) 0.0371(6) Uani 1 1 d . . . . .
C47 C 0.75948(16) 0.69261(18) 1.00903(6) 0.0322(6) Uani 1 1 d . . . . .
C4 C 0.34464(18) 0.6598(2) 0.87112(7) 0.0398(7) Uani 1 1 d . . . . .
H2 H 0.315204 0.664416 0.848249 0.048 Uiso 1 1 calc R U . . .
H3 H 0.364390 0.598485 0.874411 0.048 Uiso 1 1 calc R U . . .
C5 C 0.74655(18) 0.61709(19) 1.02819(7) 0.0371(6) Uani 1 1 d . . . . .
H4 H 0.690479 0.587393 1.027010 0.044 Uiso 1 1 calc R U . . .
C6 C 0.53858(17) 0.59281(18) 0.88111(6) 0.0336(6) Uani 1 1 d . . . . .
H5 H 0.604049 0.578810 0.878884 0.040 Uiso 1 1 calc R U . . .
O7 O 0.8636(2) 0.88319(17) 1.01065(6) 0.0749(8) Uani 1 1 d . . . . .
C8 C 0.53614(18) 0.68049(19) 0.82510(7) 0.0368(6) Uani 1 1 d . . . . .
H83 H 0.490380 0.639505 0.815252 0.044 Uiso 1 1 calc R U . . .
C9 C 0.59165(18) 0.74949(19) 0.88092(7) 0.0377(6) Uani 1 1 d . . . . .
H8 H 0.587439 0.805253 0.867986 0.045 Uiso 1 1 calc R U . . .
H9 H 0.571512 0.761547 0.904836 0.045 Uiso 1 1 calc R U . . .
C10 C 0.8146(2) 0.5842(2) 1.04912(8) 0.0447(7) Uani 1 1 d . . . . .
H10 H 0.804236 0.533433 1.062723 0.054 Uiso 1 1 calc R U . . .
N1 N 0.86200(19) 0.81667(19) 0.99324(7) 0.0533(7) Uani 1 1 d . . . . .
C12 C 0.5245(2) 0.7697(2) 0.80836(7) 0.0450(7) Uani 1 1 d . . . . .
H11 H 0.581174 0.802992 0.811115 0.054 Uiso 1 1 calc R U . . .
H12 H 0.514451 0.761222 0.783297 0.054 Uiso 1 1 calc R U . . .
C13 C 0.51583(18) 0.59160(19) 0.91996(7) 0.0371(6) Uani 1 1 d . . . . .
H13 H 0.508270 0.652813 0.927845 0.045 Uiso 1 1 calc R U . . .
H14 H 0.457276 0.561696 0.923000 0.045 Uiso 1 1 calc R U . . .
C14 C 0.69229(18) 0.7232(2) 0.88248(7) 0.0391(7) Uani 1 1 d . . . . .
H15 H 0.698427 0.661586 0.874900 0.047 Uiso 1 1 calc R U . . .
H16 H 0.726546 0.760125 0.866084 0.047 Uiso 1 1 calc R U . . .
C15 C 0.8969(2) 0.6251(2) 1.05013(8) 0.0447(7) Uani 1 1 d . . . . .
H17 H 0.943757 0.601417 1.063940 0.054 Uiso 1 1 calc R U . . .
C16 C 0.27868(19) 0.6849(2) 0.89926(8) 0.0438(7) Uani 1 1 d . . . . .
H18 H 0.307795 0.678410 0.922124 0.053 Uiso 1 1 calc R U . . .
H19 H 0.261040 0.746987 0.896434 0.053 Uiso 1 1 calc R U . . .
C17 C 0.6778(2) 0.5881(2) 0.94266(7) 0.0429(7) Uani 1 1 d . . . . .
H20 H 0.713110 0.563724 0.962091 0.051 Uiso 1 1 calc R U . . .
H21 H 0.708120 0.570425 0.920978 0.051 Uiso 1 1 calc R U . . .
C18 C 0.91185(18) 0.6999(2) 1.03138(7) 0.0414(7) Uani 1 1 d . . . . .
H22 H 0.968742 0.728142 1.032249 0.050 Uiso 1 1 calc R U . . .
C19 C 0.4235(2) 0.3778(2) 0.82854(8) 0.0524(8) Uani 1 1 d . . . . .
C20 C 0.1439(2) 0.6452(2) 0.92681(8) 0.0476(8) Uani 1 1 d . . . . .
H23 H 0.130006 0.708386 0.928777 0.057 Uiso 1 1 calc R U . . .
H24 H 0.175577 0.626936 0.948132 0.057 Uiso 1 1 calc R U . . .
C21 C 0.5847(2) 0.5471(2) 0.94328(7) 0.0433(7) Uani 1 1 d . . . . .
H25 H 0.561984 0.548315 0.967317 0.052 Uiso 1 1 calc R U . . .
H26 H 0.590031 0.485001 0.936288 0.052 Uiso 1 1 calc R U . . .
C22 C 0.0305(2) 0.5575(2) 0.89243(9) 0.0540(8) Uani 1 1 d . . . . .
H27 H 0.065680 0.565294 0.872161 0.065 Uiso 1 1 calc R U . . .
C23 C 0.4490(2) 0.8236(2) 0.82244(8) 0.0462(7) Uani 1 1 d . . . . .
C24 C 0.40826(19) 0.8027(2) 0.85160(8) 0.0451(7) Uani 1 1 d . . . . .
H82 H 0.363268 0.841524 0.859927 0.054 Uiso 1 1 calc R U . . .
C25 C 0.7334(2) 0.7327(2) 0.91834(7) 0.0449(7) Uani 1 1 d . . . . .
H28 H 0.795559 0.709552 0.918038 0.054 Uiso 1 1 calc R U . . .
H29 H 0.736315 0.795541 0.924492 0.054 Uiso 1 1 calc R U . . .
C26 C 0.0044(2) 0.5832(2) 0.95261(10) 0.0555(9) Uani 1 1 d . . . . .
H30 H 0.021551 0.609191 0.973917 0.067 Uiso 1 1 calc R U . . .
C27 C 0.6102(17) 0.6021(16) 0.7473(7) 0.048(5) Uani 0.551(5) 1 d . . P A 1
H31 H 0.643076 0.602313 0.725394 0.072 Uiso 0.551(5) 1 calc R U P A 1
H32 H 0.593736 0.541893 0.753358 0.072 Uiso 0.551(5) 1 calc R U P A 1
H33 H 0.555589 0.637582 0.745067 0.072 Uiso 0.551(5) 1 calc R U P A 1
C28 C 0.0585(2) 0.5946(2) 0.92333(9) 0.0459(7) Uani 1 1 d . . . . .
C29 C -0.0489(2) 0.5089(2) 0.89092(10) 0.0618(9) Uani 1 1 d . . . . .
H34 H -0.067405 0.483651 0.869653 0.074 Uiso 1 1 calc R U . . .
C30 C -0.1003(2) 0.4974(2) 0.92008(11) 0.0621(10) Uani 1 1 d . . . . .
H35 H -0.154075 0.463909 0.919009 0.074 Uiso 1 1 calc R U . . .
C31 C -0.0739(2) 0.5346(2) 0.95076(11) 0.0636(10) Uani 1 1 d . . . . .
H36 H -0.109599 0.526698 0.970871 0.076 Uiso 1 1 calc R U . . .
C32 C 0.4262(2) 0.9053(2) 0.80205(10) 0.0636(10) Uani 1 1 d . . . . .
H37 H 0.464176 0.908222 0.781387 0.095 Uiso 1 1 calc R U . . .
H38 H 0.362769 0.903407 0.795149 0.095 Uiso 1 1 calc R U . . .
H39 H 0.436798 0.957106 0.816414 0.095 Uiso 1 1 calc R U . . .
C33 C 0.3305(2) 0.4212(3) 0.82680(10) 0.0662(10) Uani 1 1 d . . . . .
H40 H 0.296821 0.407870 0.847929 0.099 Uiso 1 1 calc R U . . .
H41 H 0.337648 0.484705 0.824601 0.099 Uiso 1 1 calc R U . . .
H42 H 0.297526 0.398660 0.806741 0.099 Uiso 1 1 calc R U . . .
C34 C 0.6010(2) 0.3713(2) 0.86993(9) 0.0586(9) Uani 1 1 d . . . . .
H43 H 0.596202 0.307866 0.873238 0.088 Uiso 1 1 calc R U . . .
H44 H 0.633403 0.383380 0.848392 0.088 Uiso 1 1 calc R U . . .
H45 H 0.633906 0.397059 0.889387 0.088 Uiso 1 1 calc R U . . .
C35 C 0.4234(3) 0.3898(3) 0.90743(9) 0.0765(12) Uani 1 1 d . . . . .
H46 H 0.422714 0.325917 0.909940 0.115 Uiso 1 1 calc R U . . .
H47 H 0.452778 0.416038 0.927581 0.115 Uiso 1 1 calc R U . . .
H48 H 0.361480 0.411427 0.905740 0.115 Uiso 1 1 calc R U . . .
C36 C 0.4756(3) 0.3987(3) 0.79555(9) 0.0668(10) Uani 1 1 d . . . . .
H49 H 0.535031 0.371138 0.796569 0.100 Uiso 1 1 calc R U . . .
H50 H 0.442503 0.376251 0.775523 0.100 Uiso 1 1 calc R U . . .
H51 H 0.482624 0.462296 0.793383 0.100 Uiso 1 1 calc R U . . .
C37 C 0.4117(3) 0.2777(3) 0.83137(11) 0.0770(12) Uani 1 1 d . . . . .
H52 H 0.378338 0.263681 0.852485 0.116 Uiso 1 1 calc R U . . .
H53 H 0.378391 0.256198 0.811242 0.116 Uiso 1 1 calc R U . . .
H54 H 0.471008 0.249703 0.832171 0.116 Uiso 1 1 calc R U . . .
C38 C 0.7538(9) 0.7690(12) 0.7731(5) 0.072(4) Uani 0.449(5) 1 d . . P A 2
H55 H 0.707277 0.781645 0.755846 0.107 Uiso 0.449(5) 1 calc R U P A 2
H56 H 0.731834 0.785021 0.796083 0.107 Uiso 0.449(5) 1 calc R U P A 2
H57 H 0.808034 0.802974 0.767743 0.107 Uiso 0.449(5) 1 calc R U P A 2
C39 C 0.8487(11) 0.6554(13) 0.7995(4) 0.070(4) Uani 0.449(5) 1 d . . P A 2
H58 H 0.863416 0.592870 0.799136 0.104 Uiso 0.449(5) 1 calc R U P A 2
H59 H 0.902714 0.689567 0.794099 0.104 Uiso 0.449(5) 1 calc R U P A 2
H60 H 0.826515 0.671613 0.822438 0.104 Uiso 0.449(5) 1 calc R U P A 2
C40 C 0.7801(4) 0.5760(4) 0.79066(14) 0.0455(15) Uani 0.551(5) 1 d . . P A 1
C41 C 0.7527(5) 0.4970(4) 0.8123(2) 0.0634(19) Uani 0.551(5) 1 d . . P A 1
H61 H 0.705318 0.464442 0.800231 0.095 Uiso 0.551(5) 1 calc R U P A 1
H62 H 0.804926 0.458931 0.815775 0.095 Uiso 0.551(5) 1 calc R U P A 1
H63 H 0.730071 0.516926 0.834731 0.095 Uiso 0.551(5) 1 calc R U P A 1
C42 C 0.8147(6) 0.6472(6) 0.7367(2) 0.066(3) Uani 0.449(5) 1 d . . P A 2
H64 H 0.828514 0.584445 0.736942 0.099 Uiso 0.449(5) 1 calc R U P A 2
H65 H 0.770545 0.659473 0.718579 0.099 Uiso 0.449(5) 1 calc R U P A 2
H66 H 0.869895 0.680413 0.732203 0.099 Uiso 0.449(5) 1 calc R U P A 2
C43 C 0.7756(5) 0.6745(5) 0.77235(16) 0.0457(19) Uani 0.449(5) 1 d . . P A 2
C44 C 0.7110(6) 0.4895(5) 0.7890(2) 0.055(2) Uani 0.449(5) 1 d . . P A 2
H67 H 0.738443 0.466767 0.767816 0.082 Uiso 0.449(5) 1 calc R U P A 2
H68 H 0.755420 0.488378 0.807747 0.082 Uiso 0.449(5) 1 calc R U P A 2
H69 H 0.659347 0.453043 0.795342 0.082 Uiso 0.449(5) 1 calc R U P A 2
C45 C 0.8228(5) 0.5440(6) 0.75584(19) 0.079(3) Uani 0.551(5) 1 d . . P A 1
H70 H 0.840468 0.594776 0.741946 0.118 Uiso 0.551(5) 1 calc R U P A 1
H71 H 0.875941 0.508105 0.760760 0.118 Uiso 0.551(5) 1 calc R U P A 1
H72 H 0.778655 0.509044 0.743049 0.118 Uiso 0.551(5) 1 calc R U P A 1
Si3 Si 0.67261(18) 0.6049(3) 0.78170(6) 0.0368(7) Uani 0.449(5) 1 d . . P A 2
C48 C 0.590(2) 0.605(2) 0.7446(8) 0.046(5) Uani 0.449(5) 1 d . . P A 2
H73 H 0.619264 0.580570 0.724052 0.069 Uiso 0.449(5) 1 calc R U P A 2
H74 H 0.537799 0.569467 0.750729 0.069 Uiso 0.449(5) 1 calc R U P A 2
H75 H 0.571074 0.665235 0.739881 0.069 Uiso 0.449(5) 1 calc R U P A 2
C49 C 0.8555(10) 0.6261(9) 0.8106(3) 0.061(3) Uani 0.551(5) 1 d . . P A 1
H76 H 0.874261 0.677311 0.797176 0.091 Uiso 0.551(5) 1 calc R U P A 1
H77 H 0.832269 0.645266 0.833088 0.091 Uiso 0.551(5) 1 calc R U P A 1
H78 H 0.907124 0.587271 0.814132 0.091 Uiso 0.551(5) 1 calc R U P A 1
C50 C 0.7224(7) 0.7575(9) 0.7662(3) 0.051(2) Uani 0.551(5) 1 d . . P A 1
H79 H 0.754878 0.750744 0.744299 0.077 Uiso 0.551(5) 1 calc R U P A 1
H80 H 0.671085 0.796801 0.762838 0.077 Uiso 0.551(5) 1 calc R U P A 1
H81 H 0.762943 0.782183 0.783620 0.077 Uiso 0.551(5) 1 calc R U P A 1

loop_
_atom_site_aniso_label
_atom_site_aniso_U_11
_atom_site_aniso_U_22
_atom_site_aniso_U_33
_atom_site_aniso_U_23
_atom_site_aniso_U_13
_atom_site_aniso_U_12
S2 0.0411(4) 0.0496(5) 0.0307(4) -0.0022(3) -0.0062(3) 0.0119(3)
Si1 0.0473(5) 0.0404(5) 0.0378(4) 0.0028(3) 0.0078(3) -0.0037(4)
Si2 0.0455(10) 0.0366(14) 0.0294(8) -0.0059(10) 0.0018(6) -0.0038(10)
O1 0.0404(10) 0.0380(11) 0.0334(10) -0.0019(8) -0.0023(8) 0.0037(8)
O2 0.0404(11) 0.0504(13) 0.0425(11) -0.0037(9) 0.0040(9) 0.0008(9)
O3 0.0376(10) 0.0563(13) 0.0272(9) -0.0020(9) 0.0012(8) 0.0094(9)
O4 0.0744(15) 0.0448(14) 0.0431(12) -0.0009(10) -0.0089(10) 0.0192(11)
O5 0.0365(10) 0.0748(16) 0.0421(12) -0.0062(11) -0.0024(9) 0.0103(10)
O6 0.0824(17) 0.0778(18) 0.0385(12) 0.0103(12) -0.0014(12) -0.0280(14)
N2 0.0429(13) 0.0479(15) 0.0286(12) -0.0011(11) -0.0063(10) 0.0060(11)
C2 0.0355(14) 0.0412(17) 0.0326(14) 0.0015(12) -0.0001(11) 0.0097(12)
C3 0.0336(13) 0.0386(16) 0.0263(13) 0.0011(11) 0.0000(10) 0.0049(12)
C46 0.0457(15) 0.0386(17) 0.0270(14) -0.0025(12) 0.0027(11) -0.0055(12)
C47 0.0308(13) 0.0404(16) 0.0253(12) -0.0027(11) -0.0003(10) 0.0029(11)
C4 0.0373(15) 0.0471(18) 0.0350(15) 0.0007(13) -0.0017(11) 0.0080(13)
C5 0.0365(14) 0.0417(17) 0.0329(14) 0.0008(12) -0.0010(11) 0.0015(12)
C6 0.0328(13) 0.0418(16) 0.0264(13) -0.0009(12) -0.0023(10) 0.0060(12)
O7 0.120(2) 0.0489(16) 0.0564(15) 0.0002(12) -0.0087(15) -0.0251(15)
C8 0.0361(14) 0.0467(17) 0.0275(14) 0.0005(12) -0.0010(11) 0.0052(13)
C9 0.0387(15) 0.0440(17) 0.0304(14) 0.0018(13) -0.0018(11) 0.0025(12)
C10 0.0491(17) 0.0432(18) 0.0417(16) 0.0023(13) -0.0063(13) 0.0022(14)
N1 0.0707(18) 0.0529(18) 0.0362(14) 0.0023(13) -0.0026(13) -0.0179(14)
C12 0.0486(17) 0.053(2) 0.0331(15) 0.0098(14) -0.0026(13) 0.0067(14)
C13 0.0404(15) 0.0417(17) 0.0292(14) 0.0008(12) 0.0000(11) 0.0050(12)
C14 0.0392(15) 0.0496(18) 0.0287(14) 0.0026(13) -0.0004(11) -0.0024(13)
C15 0.0422(16) 0.0478(19) 0.0442(17) -0.0052(14) -0.0084(13) 0.0101(14)
C16 0.0414(15) 0.0430(18) 0.0470(17) -0.0039(14) 0.0043(13) 0.0011(13)
C17 0.0465(17) 0.0480(19) 0.0342(15) -0.0015(13) -0.0097(12) 0.0120(14)
C18 0.0331(14) 0.0524(19) 0.0387(15) -0.0082(14) -0.0020(12) -0.0050(13)
C19 0.056(2) 0.054(2) 0.0477(18) -0.0088(15) 0.0082(15) -0.0116(16)
C20 0.0522(18) 0.0375(17) 0.0532(19) -0.0019(14) 0.0127(15) 0.0019(14)
C21 0.0536(17) 0.0444(18) 0.0318(14) 0.0061(13) -0.0017(13) 0.0100(14)
C22 0.0567(19) 0.046(2) 0.059(2) 0.0075(16) -0.0003(16) -0.0021(16)
C23 0.0448(16) 0.0487(19) 0.0453(17) 0.0120(14) -0.0013(13) 0.0050(14)
C24 0.0416(16) 0.0454(18) 0.0484(17) 0.0066(14) -0.0034(13) 0.0120(14)
C25 0.0408(16) 0.059(2) 0.0355(15) -0.0027(14) -0.0031(12) -0.0009(14)
C26 0.0485(18) 0.053(2) 0.065(2) -0.0049(17) 0.0143(16) 0.0073(16)
C27 0.051(11) 0.053(6) 0.041(7) -0.003(5) -0.001(6) -0.016(6)
C28 0.0434(16) 0.0361(17) 0.058(2) 0.0040(14) 0.0050(14) 0.0064(13)
C29 0.061(2) 0.050(2) 0.074(3) 0.0029(18) -0.0157(19) -0.0029(17)
C30 0.0378(16) 0.052(2) 0.097(3) 0.007(2) 0.0054(18) 0.0034(15)
C31 0.0472(19) 0.062(2) 0.081(3) -0.003(2) 0.0197(18) 0.0047(17)
C32 0.066(2) 0.061(2) 0.064(2) 0.0274(18) -0.0037(18) 0.0123(18)
C33 0.053(2) 0.086(3) 0.059(2) -0.014(2) -0.0039(17) -0.013(2)
C34 0.070(2) 0.045(2) 0.061(2) 0.0060(16) -0.0011(17) 0.0169(17)
C35 0.095(3) 0.083(3) 0.051(2) 0.0022(19) 0.022(2) -0.038(2)
C36 0.071(2) 0.088(3) 0.0411(19) -0.0094(18) 0.0072(17) -0.013(2)
C37 0.093(3) 0.059(3) 0.080(3) -0.019(2) 0.010(2) -0.019(2)
C38 0.057(8) 0.050(7) 0.107(11) 0.021(7) 0.004(7) -0.012(6)
C39 0.041(6) 0.105(14) 0.064(10) -0.026(7) 0.004(6) -0.007(7)
C40 0.051(3) 0.045(4) 0.041(3) -0.008(3) 0.004(2) 0.000(3)
C41 0.065(4) 0.043(4) 0.082(5) 0.003(3) 0.008(4) 0.016(3)
C42 0.066(5) 0.076(6) 0.055(5) -0.005(4) 0.031(4) -0.015(4)
C43 0.047(4) 0.050(5) 0.040(4) -0.010(3) 0.009(3) -0.010(3)
C44 0.059(5) 0.040(4) 0.065(5) 0.002(4) 0.007(4) 0.000(4)
C45 0.061(4) 0.108(7) 0.067(5) -0.037(4) 0.014(3) 0.024(4)
Si3 0.0422(11) 0.0369(17) 0.0312(10) -0.0038(12) 0.0082(8) -0.0049(12)
C48 0.047(11) 0.062(8) 0.029(5) -0.018(5) -0.008(6) -0.012(6)
C49 0.051(4) 0.074(8) 0.057(7) -0.008(5) -0.014(5) 0.007(4)
C50 0.060(6) 0.050(6) 0.044(4) 0.000(3) 0.008(4) -0.002(5)

loop_
_atom_type_symbol
_atom_type_description
_atom_type_scat_dispersion_real
_atom_type_scat_dispersion_imag
_atom_type_scat_source
C C 0.0181 0.0091 'International Tables Vol C Tables 4.2.6.8 and 6.1.1.4'
H H 0.0000 0.0000 'International Tables Vol C Tables 4.2.6.8 and 6.1.1.4'
N N 0.0311 0.0180 'International Tables Vol C Tables 4.2.6.8 and 6.1.1.4'
O O 0.0492 0.0322 'International Tables Vol C Tables 4.2.6.8 and 6.1.1.4'
Si Si 0.2541 0.3302 'International Tables Vol C Tables 4.2.6.8 and 6.1.1.4'
S S 0.3331 0.5567 'International Tables Vol C Tables 4.2.6.8 and 6.1.1.4'

loop_
_geom_angle_atom_site_label_1
_geom_angle_atom_site_label_2
_geom_angle_atom_site_label_3
_geom_angle
O5 S2 O4 119.83(13)
O5 S2 N2 107.09(13)
O4 S2 N2 108.79(13)
O5 S2 C47 104.80(12)
O4 S2 C47 108.05(13)
N2 S2 C47 107.70(12)
O1 Si1 C35 111.62(16)
O1 Si1 C34 111.97(14)
C35 Si1 C34 108.79(19)
O1 Si1 C19 104.33(13)
C35 Si1 C19 109.24(17)
C34 Si1 C19 110.83(16)
O3 Si2 C27 108.7(8)
O3 Si2 C40 103.0(2)
C27 Si2 C40 112.0(9)
O3 Si2 C50 116.0(4)
C27 Si2 C50 108.1(8)
C40 Si2 C50 109.0(4)
C6 O1 Si1 129.89(16)
C20 O2 C16 111.3(2)
C8 O3 Si2 129.31(18)
C8 O3 Si3 133.13(18)
C17 N2 C25 117.1(2)
C17 N2 S2 117.92(19)
C25 N2 S2 118.8(2)
C24 C2 C4 109.2(2)
C24 C2 C3 111.6(2)
C4 C2 C3 119.2(2)
C8 C3 C9 110.6(2)
C8 C3 C6 110.8(2)
C9 C3 C6 108.4(2)
C8 C3 C2 108.6(2)
C9 C3 C2 106.0(2)
C6 C3 C2 112.2(2)
C18 C46 C47 121.1(3)
C18 C46 N1 116.6(2)
C47 C46 N1 122.2(3)
C5 C47 C46 118.0(2)
C5 C47 S2 117.4(2)
C46 C47 S2 124.6(2)
C16 C4 C2 109.3(2)
C47 C5 C10 120.8(3)
O1 C6 C13 112.2(2)
O1 C6 C3 110.4(2)
C13 C6 C3 112.4(2)
O3 C8 C12 109.8(2)
O3 C8 C3 108.8(2)
C12 C8 C3 112.0(2)
C14 C9 C3 118.6(2)
C15 C10 C5 120.0(3)
O7 N1 O6 125.0(3)
O7 N1 C46 117.4(2)
O6 N1 C46 117.4(3)
C23 C12 C8 115.1(2)
C21 C13 C6 115.8(2)
C25 C14 C9 113.4(2)
C18 C15 C10 120.6(3)
O2 C16 C4 110.6(2)
N2 C17 C21 115.6(2)
C15 C18 C46 119.4(3)
C36 C19 C33 109.2(3)
C36 C19 C37 108.9(3)
C33 C19 C37 109.2(3)
C36 C19 Si1 110.3(2)
C33 C19 Si1 109.5(2)
C37 C19 Si1 109.7(3)
O2 C20 C28 110.8(3)
C17 C21 C13 114.7(2)
C28 C22 C29 120.4(3)
C24 C23 C12 121.5(3)
C24 C23 C32 122.8(3)
C12 C23 C32 115.6(3)
C23 C24 C2 124.9(3)
N2 C25 C14 111.9(2)
C31 C26 C28 120.5(3)
C22 C28 C26 118.4(3)
C22 C28 C20 122.9(3)
C26 C28 C20 118.7(3)
C30 C29 C22 120.3(4)
C31 C30 C29 119.9(3)
C30 C31 C26 120.5(3)
C41 C40 C49 108.0(6)
C41 C40 C45 109.5(5)
C49 C40 C45 106.8(7)
C41 C40 Si2 111.1(4)
C49 C40 Si2 112.0(6)
C45 C40 Si2 109.3(4)
C38 C43 C39 109.0(10)
C38 C43 C42 111.1(9)
C39 C43 C42 106.8(9)
C38 C43 Si3 111.5(7)
C39 C43 Si3 109.5(8)
C42 C43 Si3 108.8(5)
O3 Si3 C44 111.1(3)
O3 Si3 C48 110.7(10)
C44 Si3 C48 108.3(10)
O3 Si3 C43 106.5(3)
C44 Si3 C43 108.0(4)
C48 Si3 C43 112.2(10)

loop_
_geom_bond_atom_site_label_1
_geom_bond_atom_site_label_2
_geom_bond_distance
S2 O5 1.429(2)
S2 O4 1.437(2)
S2 N2 1.618(2)
S2 C47 1.779(3)
Si1 O1 1.644(2)
Si1 C35 1.861(3)
Si1 C34 1.862(4)
Si1 C19 1.890(3)
Si2 O3 1.642(3)
Si2 C27 1.82(2)
Si2 C40 1.872(6)
Si2 C50 1.878(14)
O1 C6 1.448(3)
O2 C20 1.423(3)
O2 C16 1.423(3)
O3 C8 1.446(3)
O3 Si3 1.686(3)
O6 N1 1.227(3)
N2 C17 1.485(4)
N2 C25 1.491(4)
C2 C24 1.502(4)
C2 C4 1.560(4)
C2 C3 1.571(4)
C3 C8 1.540(3)
C3 C9 1.551(4)
C3 C6 1.555(4)
C46 C18 1.390(4)
C46 C47 1.397(4)
C46 N1 1.467(4)
C47 C5 1.385(4)
C4 C16 1.515(4)
C5 C10 1.390(4)
C6 C13 1.541(4)
O7 N1 1.220(3)
C8 C12 1.519(4)
C9 C14 1.550(4)
C10 C15 1.374(4)
C12 C23 1.494(4)
C13 C21 1.525(4)
C14 C25 1.523(4)
C15 C18 1.372(4)
C17 C21 1.519(4)
C19 C36 1.527(4)
C19 C33 1.535(5)
C19 C37 1.542(5)
C20 C28 1.493(4)
C22 C28 1.387(5)
C22 C29 1.396(5)
C23 C24 1.320(4)
C23 C32 1.515(4)
C26 C31 1.382(5)
C26 C28 1.400(4)
C29 C30 1.375(5)
C30 C31 1.373(5)
C38 C43 1.48(2)
C39 C43 1.539(15)
C40 C41 1.523(9)
C40 C49 1.561(16)
C40 C45 1.567(8)
C42 C43 1.553(9)
C43 Si3 1.898(7)
C44 Si3 1.875(9)
Si3 C48 1.89(3)

loop_
_geom_torsion_atom_site_label_1
_geom_torsion_atom_site_label_2
_geom_torsion_atom_site_label_3
_geom_torsion_atom_site_label_4
_geom_torsion
C35 Si1 O1 C6 71.0(3)
C34 Si1 O1 C6 -51.2(2)
C19 Si1 O1 C6 -171.2(2)
C27 Si2 O3 C8 -51.9(9)
C40 Si2 O3 C8 -170.8(3)
C50 Si2 O3 C8 70.2(5)
O5 S2 N2 C17 -50.7(2)
O4 S2 N2 C17 178.46(19)
C47 S2 N2 C17 61.6(2)
O5 S2 N2 C25 157.9(2)
O4 S2 N2 C25 27.0(2)
C47 S2 N2 C25 -89.9(2)
C24 C2 C3 C8 -47.2(3)
C4 C2 C3 C8 81.6(3)
C24 C2 C3 C9 71.7(3)
C4 C2 C3 C9 -159.5(2)
C24 C2 C3 C6 -170.1(2)
C4 C2 C3 C6 -41.3(3)
C18 C46 C47 C5 0.9(4)
N1 C46 C47 C5 -176.8(3)
C18 C46 C47 S2 -178.0(2)
N1 C46 C47 S2 4.3(4)
O5 S2 C47 C5 22.9(2)
O4 S2 C47 C5 151.7(2)
N2 S2 C47 C5 -90.9(2)
O5 S2 C47 C46 -158.2(2)
O4 S2 C47 C46 -29.4(3)
N2 S2 C47 C46 88.0(3)
C24 C2 C4 C16 -86.7(3)
C3 C2 C4 C16 143.4(2)
C46 C47 C5 C10 0.7(4)
S2 C47 C5 C10 179.6(2)
Si1 O1 C6 C13 -56.9(3)
Si1 O1 C6 C3 176.91(16)
C8 C3 C6 O1 -47.1(3)
C9 C3 C6 O1 -168.7(2)
C2 C3 C6 O1 74.6(3)
C8 C3 C6 C13 -173.2(2)
C9 C3 C6 C13 65.2(3)
C2 C3 C6 C13 -51.6(3)
Si2 O3 C8 C12 -43.2(4)
Si3 O3 C8 C12 -73.5(4)
Si2 O3 C8 C3 -166.0(2)
Si3 O3 C8 C3 163.7(3)
C9 C3 C8 O3 63.4(3)
C6 C3 C8 O3 -56.9(3)
C2 C3 C8 O3 179.3(2)
C9 C3 C8 C12 -58.2(3)
C6 C3 C8 C12 -178.5(2)
C2 C3 C8 C12 57.8(3)
C8 C3 C9 C14 -71.9(3)
C6 C3 C9 C14 49.8(3)
C2 C3 C9 C14 170.5(2)
C47 C5 C10 C15 -2.1(4)
C18 C46 N1 O7 -73.9(4)
C47 C46 N1 O7 103.9(3)
C18 C46 N1 O6 101.5(3)
C47 C46 N1 O6 -80.7(4)
O3 C8 C12 C23 -162.1(2)
C3 C8 C12 C23 -41.1(3)
O1 C6 C13 C21 101.2(3)
C3 C6 C13 C21 -133.6(3)
C3 C9 C14 C25 -128.7(3)
C5 C10 C15 C18 1.9(5)
C20 O2 C16 C4 171.8(2)
C2 C4 C16 O2 178.0(2)
C25 N2 C17 C21 -128.4(3)
S2 N2 C17 C21 79.7(3)
C10 C15 C18 C46 -0.3(4)
C47 C46 C18 C15 -1.1(4)
N1 C46 C18 C15 176.7(3)
O1 Si1 C19 C36 62.6(3)
C35 Si1 C19 C36 -177.9(3)
C34 Si1 C19 C36 -58.1(3)
O1 Si1 C19 C33 -57.6(3)
C35 Si1 C19 C33 61.9(3)
C34 Si1 C19 C33 -178.3(2)
O1 Si1 C19 C37 -177.4(2)
C35 Si1 C19 C37 -58.0(3)
C34 Si1 C19 C37 61.9(3)
C16 O2 C20 C28 174.7(2)
N2 C17 C21 C13 45.7(3)
C6 C13 C21 C17 60.5(3)
C8 C12 C23 C24 13.2(4)
C8 C12 C23 C32 -169.7(3)
C12 C23 C24 C2 -3.8(5)
C32 C23 C24 C2 179.3(3)
C4 C2 C24 C23 -112.1(3)
C3 C2 C24 C23 21.8(4)
C17 N2 C25 C14 66.3(3)
S2 N2 C25 C14 -142.0(2)
C9 C14 C25 N2 53.5(3)
C29 C22 C28 C26 -1.1(5)
C29 C22 C28 C20 178.3(3)
C31 C26 C28 C22 1.4(5)
C31 C26 C28 C20 -178.0(3)
O2 C20 C28 C22 -14.7(4)
O2 C20 C28 C26 164.7(3)
C28 C22 C29 C30 0.1(5)
C22 C29 C30 C31 0.5(5)
C29 C30 C31 C26 -0.2(5)
C28 C26 C31 C30 -0.8(5)
O3 Si2 C40 C41 39.9(5)
C27 Si2 C40 C41 -76.7(9)
C50 Si2 C40 C41 163.7(5)
O3 Si2 C40 C49 -81.0(6)
C27 Si2 C40 C49 162.4(10)
C50 Si2 C40 C49 42.8(7)
O3 Si2 C40 C45 160.9(4)
C27 Si2 C40 C45 44.2(10)
C50 Si2 C40 C45 -75.3(6)
C8 O3 Si3 C44 -119.7(4)
C8 O3 Si3 C48 0.7(11)
C8 O3 Si3 C43 122.9(3)
C38 C43 Si3 O3 -49.4(9)
C39 C43 Si3 O3 71.4(9)
C42 C43 Si3 O3 -172.2(5)
C38 C43 Si3 C44 -168.8(8)
C39 C43 Si3 C44 -48.0(9)
C42 C43 Si3 C44 68.4(6)
C38 C43 Si3 C48 72.0(13)
C39 C43 Si3 C48 -167.3(14)
C42 C43 Si3 C48 -50.9(12)
